data_4320933
loop_
_publ_author_name
'Giancarlo Francese'
'Francisco M. Romero'
'Antonia Neels'
'Helen Stoeckli-Evans'
'Silvio Decurtins'

_publ_section_title
;
 Crystal Structures and Magnetic Properties of Metal Complexes Bearing
 Four Nitronyl Nitroxide Moieties in the Same Coordination Sphere
;
_journal_name_full 'Inorganic Chemistry'
_journal_page_first 2087
_journal_page_last 2095
_journal_paper_doi 10.1021/ic991236a
_journal_volume 39
_journal_year 2000
_chemical_formula_sum 'C39 H58 Cl2 Co N10 O17.5'
_chemical_formula_weight 1076.78
_chemical_name_systematic
; 
 ? 
;
_space_group_IT_number 14
_symmetry_cell_setting monoclinic
_symmetry_space_group_name_Hall '-P 2ybc'
_symmetry_space_group_name_H-M 'P 1 21/c 1'
_atom_sites_solution_hydrogens geom
_atom_sites_solution_primary direct
_atom_sites_solution_secondary difmap
_audit_creation_method SHELXL-97
_cell_angle_alpha 90.00
_cell_angle_beta 113.130(9)
_cell_angle_gamma 90.00
_cell_formula_units_Z 4
_cell_length_a 20.9197(19)
_cell_length_b 12.0981(8)
_cell_length_c 21.2150(15)
_cell_measurement_reflns_used 5000
_cell_measurement_temperature 223(2)
_cell_measurement_theta_max 26.05
_cell_measurement_theta_min 1.65
_cell_volume 4937.7(7)
_computing_cell_refinement 'CELL, Stoe & Cie Company, Germany'
_computing_data_collection 'EXPOSE, Stoe & Cie Company, Germany'
_computing_data_reduction 'XRED, Stoe & Cie Company, Germany'
_computing_molecular_graphics 'PLATON97 (Spek, 1997)'
_computing_publication_material 'SHELXL-97 (Sheldrick, 1997)'
_computing_structure_refinement 'SHELXL-97 (Sheldrick, 1997)'
_computing_structure_solution 'SHELXS-97 (Sheldrick, 1990)'
_diffrn_ambient_temperature 223(2)
_diffrn_measured_fraction_theta_full 0.970
_diffrn_measured_fraction_theta_max 0.970
_diffrn_measurement_device_type 'IPDS, Stoe & Cie Company, Germany'
_diffrn_measurement_method 'Phi oscillation scans'
_diffrn_radiation_monochromator graphite
_diffrn_radiation_source 'fine-focus sealed tube'
_diffrn_radiation_type MoK\a
_diffrn_radiation_wavelength 0.71073
_diffrn_reflns_av_R_equivalents 0.1395
_diffrn_reflns_av_sigmaI/netI 0.1657
_diffrn_reflns_limit_h_max 25
_diffrn_reflns_limit_h_min -25
_diffrn_reflns_limit_k_max 14
_diffrn_reflns_limit_k_min -14
_diffrn_reflns_limit_l_max 24
_diffrn_reflns_limit_l_min -25
_diffrn_reflns_number 37080
_diffrn_reflns_theta_full 25.88
_diffrn_reflns_theta_max 25.88
_diffrn_reflns_theta_min 1.98
_exptl_absorpt_coefficient_mu 0.536
_exptl_absorpt_correction_type none
_exptl_crystal_colour black
_exptl_crystal_density_diffrn 1.448
_exptl_crystal_density_meas ?
_exptl_crystal_density_method 'not measured'
_exptl_crystal_description plate
_exptl_crystal_F_000 2252
_exptl_crystal_size_max 0.70
_exptl_crystal_size_mid 0.25
_exptl_crystal_size_min 0.075
_refine_diff_density_max 0.857
_refine_diff_density_min -0.326
_refine_diff_density_rms 0.065
_refine_ls_extinction_method none
_refine_ls_goodness_of_fit_ref 0.759
_refine_ls_hydrogen_treatment mixed
_refine_ls_matrix_type full
_refine_ls_number_parameters 653
_refine_ls_number_reflns 9284
_refine_ls_number_restraints 2
_refine_ls_restrained_S_all 0.760
_refine_ls_R_factor_all 0.1199
_refine_ls_R_factor_gt 0.0467
_refine_ls_shift/su_max 0.001
_refine_ls_shift/su_mean 0.000
_refine_ls_structure_factor_coef Fsqd
_refine_ls_weighting_details 'calc w=1/[\s^2^(Fo^2^)+(0.0370P)^2^+0.0000P] where P=(Fo^2^+2Fc^2^)/3'
_refine_ls_weighting_scheme calc
_refine_ls_wR_factor_gt 0.0891
_refine_ls_wR_factor_ref 0.1040
_reflns_number_gt 4341
_reflns_number_total 9284
_reflns_threshold_expression >2sigma(I)
_cod_data_source_file ic991236a_2.cif
_cod_data_source_block compound2
_cod_depositor_comments
;
The following automatic conversions were performed:

'_exptl_crystal_density_meas' value 'none' was changed to '?' - the
value is perceived as not measured.

Automatic conversion script
Id: cif_fix_values 3008 2015-01-20 13:52:24Z robertas 
;
_cod_original_sg_symbol_H-M 'P 21/c'
_cod_original_formula_sum 'C39 H58 Cl2 Co N10 O17.50'
_cod_database_code 4320933

loop_
_symmetry_equiv_pos_as_xyz
'x, y, z'
'-x, y+1/2, -z+1/2'
'-x, -y, -z'
'x, -y-1/2, z-1/2'

loop_
_atom_site_label
_atom_site_type_symbol
_atom_site_fract_x
_atom_site_fract_y
_atom_site_fract_z
_atom_site_U_iso_or_equiv
_atom_site_adp_type
_atom_site_occupancy
_atom_site_symmetry_multiplicity
_atom_site_calc_flag
_atom_site_refinement_flags
_atom_site_disorder_assembly
_atom_site_disorder_group
Co1 Co 0.74750(3) 0.82389(4) 0.78507(3) 0.02177(13) Uani 1 1 d . . .
C1 C 0.76698(19) 0.6999(3) 0.9171(2) 0.0228(9) Uani 1 1 d . . .
C2 C 0.8014(2) 0.6533(3) 0.9809(2) 0.0344(11) Uani 1 1 d . . .
H2 H 0.7763 0.6218 1.0048 0.041 Uiso 1 1 calc R . .
C3 C 0.8730(2) 0.6535(4) 1.0092(2) 0.0466(13) Uani 1 1 d . . .
H3 H 0.8973 0.6227 1.0528 0.056 Uiso 1 1 calc R . .
C4 C 0.9089(2) 0.6990(4) 0.9731(2) 0.0410(12) Uani 1 1 d . . .
H4 H 0.9577 0.6995 0.9918 0.049 Uiso 1 1 calc R . .
C5 C 0.87180(19) 0.7441(3) 0.9090(2) 0.0275(10) Uani 1 1 d . . .
C6 C 0.69064(19) 0.7052(3) 0.8850(2) 0.0211(9) Uani 1 1 d . . .
C7 C 0.57541(19) 0.7701(3) 0.8246(2) 0.0255(9) Uani 1 1 d . . .
C8 C 0.57318(19) 0.6461(3) 0.8447(2) 0.0269(10) Uani 1 1 d . . .
C9 C 0.5555(2) 0.8517(3) 0.8695(2) 0.0376(11) Uani 1 1 d . . .
H9A H 0.5662 0.9265 0.8603 0.056 Uiso 1 1 calc R . .
H9B H 0.5815 0.8343 0.9175 0.056 Uiso 1 1 calc R . .
H9C H 0.5061 0.8458 0.8590 0.056 Uiso 1 1 calc R . .
C10 C 0.5368(2) 0.7957(3) 0.7493(2) 0.0351(11) Uani 1 1 d . . .
H10A H 0.5471 0.8708 0.7403 0.053 Uiso 1 1 calc R . .
H10B H 0.4872 0.7882 0.7372 0.053 Uiso 1 1 calc R . .
H10C H 0.5513 0.7446 0.7222 0.053 Uiso 1 1 calc R . .
C11 C 0.5248(2) 0.6210(3) 0.8810(2) 0.0405(12) Uani 1 1 d . . .
H11A H 0.5308 0.5447 0.8963 0.061 Uiso 1 1 calc R . .
H11B H 0.4770 0.6327 0.8495 0.061 Uiso 1 1 calc R . .
H11C H 0.5357 0.6695 0.9202 0.061 Uiso 1 1 calc R . .
C12 C 0.5610(2) 0.5659(3) 0.7862(2) 0.0408(12) Uani 1 1 d . . .
H12A H 0.5663 0.4907 0.8034 0.061 Uiso 1 1 calc R . .
H12B H 0.5946 0.5797 0.7660 0.061 Uiso 1 1 calc R . .
H12C H 0.5144 0.5759 0.7517 0.061 Uiso 1 1 calc R . .
C13 C 0.90868(19) 0.7913(3) 0.8686(2) 0.0301(10) Uani 1 1 d . . .
C14 C 0.9980(2) 0.8755(4) 0.8427(3) 0.0432(12) Uani 1 1 d . . .
C15 C 0.9362(2) 0.8445(3) 0.7740(2) 0.0352(11) Uani 1 1 d . . .
C16 C 1.0659(2) 0.8147(5) 0.8554(3) 0.0811(19) Uani 1 1 d . . .
H16A H 1.0996 0.8320 0.9010 0.122 Uiso 1 1 calc R . .
H16B H 1.0838 0.8378 0.8216 0.122 Uiso 1 1 calc R . .
H16C H 1.0574 0.7357 0.8516 0.122 Uiso 1 1 calc R . .
C17 C 1.0115(3) 0.9993(5) 0.8553(3) 0.087(2) Uani 1 1 d . . .
H17A H 0.9695 1.0355 0.8536 0.131 Uiso 1 1 calc R . .
H17B H 1.0252 1.0302 0.8202 0.131 Uiso 1 1 calc R . .
H17C H 1.0484 1.0109 0.9000 0.131 Uiso 1 1 calc R . .
C18 C 0.9010(2) 0.9403(4) 0.7279(3) 0.0595(16) Uani 1 1 d . . .
H18A H 0.8610 0.9137 0.6891 0.089 Uiso 1 1 calc R . .
H18B H 0.9335 0.9751 0.7116 0.089 Uiso 1 1 calc R . .
H18C H 0.8861 0.9938 0.7533 0.089 Uiso 1 1 calc R . .
C19 C 0.9531(3) 0.7548(4) 0.7338(3) 0.0613(16) Uani 1 1 d . . .
H19A H 0.9120 0.7376 0.6933 0.092 Uiso 1 1 calc R . .
H19B H 0.9683 0.6892 0.7620 0.092 Uiso 1 1 calc R . .
H19C H 0.9898 0.7799 0.7202 0.092 Uiso 1 1 calc R . .
C20 C 0.67161(19) 0.8627(3) 0.6324(2) 0.0238(9) Uani 1 1 d . . .
C21 C 0.6351(2) 0.9169(3) 0.5709(2) 0.0307(10) Uani 1 1 d . . .
H21 H 0.6187 0.8780 0.5292 0.037 Uiso 1 1 calc R . .
C22 C 0.6234(2) 1.0281(3) 0.5723(2) 0.0349(11) Uani 1 1 d . . .
H22 H 0.5985 1.0665 0.5314 0.042 Uiso 1 1 calc R . .
C23 C 0.6483(2) 1.0830(3) 0.6340(2) 0.0302(10) Uani 1 1 d . . .
H23 H 0.6410 1.1594 0.6356 0.036 Uiso 1 1 calc R . .
C24 C 0.68424(19) 1.0253(3) 0.6937(2) 0.0236(9) Uani 1 1 d . . .
C25 C 0.68423(19) 0.7434(3) 0.6306(2) 0.0229(9) Uani 1 1 d . . .
C26 C 0.6932(2) 0.5519(3) 0.6567(2) 0.0303(10) Uani 1 1 d . . .
C27 C 0.7136(2) 0.5719(3) 0.5947(2) 0.0313(10) Uani 1 1 d . . .
C28 C 0.6211(2) 0.4999(3) 0.6367(3) 0.0447(13) Uani 1 1 d . . .
H28A H 0.6088 0.4988 0.6763 0.067 Uiso 1 1 calc R . .
H28B H 0.6218 0.4249 0.6208 0.067 Uiso 1 1 calc R . .
H28C H 0.5871 0.5430 0.6004 0.067 Uiso 1 1 calc R . .
C29 C 0.7469(3) 0.4905(4) 0.7174(3) 0.0537(14) Uani 1 1 d . . .
H29A H 0.7302 0.4842 0.7539 0.081 Uiso 1 1 calc R . .
H29B H 0.7904 0.5310 0.7338 0.081 Uiso 1 1 calc R . .
H29C H 0.7543 0.4172 0.7029 0.081 Uiso 1 1 calc R . .
C30 C 0.6743(3) 0.5035(3) 0.5314(2) 0.0490(13) Uani 1 1 d . . .
H30A H 0.6890 0.5241 0.4950 0.074 Uiso 1 1 calc R . .
H30B H 0.6248 0.5170 0.5167 0.074 Uiso 1 1 calc R . .
H30C H 0.6838 0.4257 0.5420 0.074 Uiso 1 1 calc R . .
C31 C 0.7918(2) 0.5672(4) 0.6127(3) 0.0587(15) Uani 1 1 d . . .
H31A H 0.8020 0.6016 0.5765 0.088 Uiso 1 1 calc R . .
H31B H 0.8069 0.4907 0.6177 0.088 Uiso 1 1 calc R . .
H31C H 0.8162 0.6062 0.6555 0.088 Uiso 1 1 calc R . .
C32 C 0.7118(2) 1.0816(3) 0.7606(2) 0.0247(9) Uani 1 1 d . . .
C33 C 0.7855(2) 1.1330(3) 0.8734(2) 0.0351(11) Uani 1 1 d . . .
C34 C 0.7174(2) 1.2009(3) 0.8509(2) 0.0308(10) Uani 1 1 d . . .
C35 C 0.8056(3) 1.0716(4) 0.9410(2) 0.0601(15) Uani 1 1 d . . .
H35A H 0.8507 1.0373 0.9528 0.090 Uiso 1 1 calc R . .
H35B H 0.7712 1.0151 0.9366 0.090 Uiso 1 1 calc R . .
H35C H 0.8077 1.1233 0.9767 0.090 Uiso 1 1 calc R . .
C36 C 0.8480(2) 1.1976(4) 0.8714(3) 0.0650(17) Uani 1 1 d . . .
H36A H 0.8870 1.1477 0.8809 0.097 Uiso 1 1 calc R . .
H36B H 0.8608 1.2556 0.9057 0.097 Uiso 1 1 calc R . .
H36C H 0.8357 1.2301 0.8264 0.097 Uiso 1 1 calc R . .
C37 C 0.6663(2) 1.1574(4) 0.8803(2) 0.0468(12) Uani 1 1 d . . .
H37A H 0.6215 1.1925 0.8571 0.070 Uiso 1 1 calc R . .
H37B H 0.6837 1.1739 0.9289 0.070 Uiso 1 1 calc R . .
H37C H 0.6614 1.0780 0.8737 0.070 Uiso 1 1 calc R . .
C38 C 0.7275(3) 1.3247(3) 0.8626(3) 0.0516(13) Uani 1 1 d . . .
H38A H 0.6825 1.3608 0.8464 0.077 Uiso 1 1 calc R . .
H38B H 0.7541 1.3531 0.8376 0.077 Uiso 1 1 calc R . .
H38C H 0.7523 1.3392 0.9111 0.077 Uiso 1 1 calc R . .
C39 C 0.2194(5) 0.8721(7) 0.4304(5) 0.140(4) Uani 1 1 d D . .
H39A H 0.1975 0.8758 0.4630 0.210 Uiso 0.70 1 calc PR A 1
H39B H 0.1842 0.8787 0.3842 0.210 Uiso 0.70 1 calc PR A 1
H39C H 0.2526 0.9321 0.4391 0.210 Uiso 0.70 1 calc PR A 1
H39D H 0.2179 0.8471 0.3863 0.210 Uiso 0.30 1 d PR A 2
H39E H 0.2661 0.8965 0.4586 0.210 Uiso 0.30 1 d PR A 2
H39F H 0.1872 0.9331 0.4235 0.210 Uiso 0.30 1 d PR A 2
O1 O 0.67742(13) 0.87127(18) 0.82569(14) 0.0240(6) Uani 1 1 d . . .
O2 O 0.66632(14) 0.5409(2) 0.92984(15) 0.0351(7) Uani 1 1 d . . .
O3 O 0.82380(13) 0.7636(2) 0.75781(14) 0.0280(7) Uani 1 1 d . . .
O4 O 1.00966(17) 0.8489(3) 0.95955(19) 0.0718(12) Uani 1 1 d . . .
O5 O 0.68541(12) 0.69131(19) 0.73730(14) 0.0258(6) Uani 1 1 d . . .
O6 O 0.69335(16) 0.7363(2) 0.52421(16) 0.0402(8) Uani 1 1 d . . .
O7 O 0.80477(13) 0.96566(19) 0.82107(14) 0.0293(7) Uani 1 1 d . . .
O8 O 0.63267(15) 1.2294(2) 0.73506(16) 0.0427(8) Uani 1 1 d . . .
O9 O 0.97351(19) 0.3738(3) 0.8803(2) 0.0859(14) Uani 1 1 d . . .
O10 O 0.9902(3) 0.5612(4) 0.8782(3) 0.135(2) Uani 1 1 d . . .
O11 O 0.88130(19) 0.4916(3) 0.8669(2) 0.0739(11) Uani 1 1 d . . .
O12 O 0.9231(2) 0.4695(5) 0.7799(2) 0.1217(19) Uani 1 1 d . . .
O13 O 0.46929(17) 0.6400(3) 0.58623(19) 0.0582(10) Uani 1 1 d . . .
O14 O 0.4821(2) 0.8312(3) 0.5760(2) 0.0850(13) Uani 1 1 d . . .
O15 O 0.41226(19) 0.7292(2) 0.4815(2) 0.0766(13) Uani 1 1 d . . .
O16 O 0.5325(2) 0.7086(3) 0.5253(2) 0.0799(13) Uani 1 1 d . . .
O17 O 0.2543(4) 0.7701(6) 0.4374(4) 0.146(4) Uani 0.70 1 d PD B 1
H17D H 0.2453 0.7431 0.3989 0.219 Uiso 0.30 1 calc PR B 1
O17A O 0.1989(4) 0.7833(6) 0.4640(4) 0.136(7) Uani 0.30 1 d PRD B 2
H17E H 0.2333 0.7453 0.4865 0.204 Uiso 0.70 1 d PR B 2
O18 O 0.1045(5) 0.9012(6) 0.4923(5) 0.103(3) Uani 0.50 1 d P . .
N1 N 0.80165(15) 0.7454(2) 0.88040(16) 0.0223(7) Uani 1 1 d . . .
N2 N 0.65241(15) 0.7839(2) 0.84474(16) 0.0208(7) Uani 1 1 d . . .
N3 N 0.64791(16) 0.6281(2) 0.89389(17) 0.0255(8) Uani 1 1 d . . .
N4 N 0.88559(16) 0.7960(2) 0.80110(19) 0.0301(8) Uani 1 1 d . . .
N5 N 0.97275(18) 0.8356(3) 0.8963(2) 0.0446(10) Uani 1 1 d . . .
N6 N 0.69606(15) 0.9142(2) 0.69372(16) 0.0212(7) Uani 1 1 d . . .
N7 N 0.68846(15) 0.6687(2) 0.67834(17) 0.0246(7) Uani 1 1 d . . .
N8 N 0.69380(16) 0.6917(2) 0.57852(18) 0.0276(8) Uani 1 1 d . . .
N9 N 0.76645(16) 1.0523(2) 0.81651(17) 0.0248(8) Uani 1 1 d . . .
N10 N 0.68481(16) 1.1755(3) 0.77562(17) 0.0288(8) Uani 1 1 d . . .
Cl2 Cl 0.47334(6) 0.72719(8) 0.54302(6) 0.0409(3) Uani 1 1 d . . .
Cl3 Cl 0.94138(7) 0.47277(10) 0.85152(7) 0.0516(3) Uani 1 1 d . . .

loop_
_atom_site_aniso_label
_atom_site_aniso_U_11
_atom_site_aniso_U_22
_atom_site_aniso_U_33
_atom_site_aniso_U_23
_atom_site_aniso_U_13
_atom_site_aniso_U_12
Co1 0.0225(3) 0.0212(2) 0.0202(3) 0.0025(2) 0.0069(2) 0.0001(2)
C1 0.025(2) 0.024(2) 0.019(3) 0.0037(16) 0.0086(18) 0.0040(16)
C2 0.029(2) 0.052(3) 0.025(3) 0.011(2) 0.013(2) 0.005(2)
C3 0.032(3) 0.075(3) 0.028(3) 0.023(2) 0.007(2) 0.008(2)
C4 0.026(2) 0.061(3) 0.032(3) 0.013(2) 0.008(2) 0.003(2)
C5 0.018(2) 0.032(2) 0.027(3) 0.0036(18) 0.0027(18) 0.0025(17)
C6 0.027(2) 0.0203(19) 0.019(2) -0.0001(15) 0.0124(18) -0.0015(15)
C7 0.020(2) 0.029(2) 0.026(3) 0.0010(18) 0.0084(18) 0.0008(16)
C8 0.020(2) 0.031(2) 0.028(3) 0.0034(17) 0.0079(18) -0.0018(16)
C9 0.032(2) 0.037(3) 0.047(3) -0.001(2) 0.020(2) 0.0053(19)
C10 0.026(2) 0.039(2) 0.032(3) 0.0103(19) 0.0018(19) 0.0027(18)
C11 0.036(3) 0.046(3) 0.044(3) 0.018(2) 0.020(2) 0.004(2)
C12 0.042(3) 0.030(2) 0.044(3) -0.008(2) 0.010(2) -0.012(2)
C13 0.019(2) 0.037(2) 0.032(3) 0.0054(19) 0.0070(19) 0.0008(17)
C14 0.035(3) 0.056(3) 0.041(3) 0.008(2) 0.018(2) -0.013(2)
C15 0.030(2) 0.043(3) 0.038(3) 0.005(2) 0.019(2) -0.0061(19)
C16 0.031(3) 0.138(5) 0.076(5) 0.019(4) 0.022(3) 0.019(3)
C17 0.112(5) 0.079(4) 0.064(5) 0.000(3) 0.025(4) -0.049(4)
C18 0.044(3) 0.068(3) 0.071(4) 0.032(3) 0.026(3) 0.000(3)
C19 0.057(3) 0.076(4) 0.071(5) -0.011(3) 0.047(3) -0.017(3)
C20 0.027(2) 0.0222(19) 0.024(3) 0.0014(17) 0.0122(19) -0.0031(16)
C21 0.040(3) 0.028(2) 0.021(3) -0.0006(18) 0.009(2) 0.0010(18)
C22 0.046(3) 0.033(2) 0.024(3) 0.006(2) 0.012(2) 0.008(2)
C23 0.036(2) 0.023(2) 0.034(3) 0.0053(19) 0.016(2) 0.0019(18)
C24 0.023(2) 0.0198(19) 0.029(3) 0.0041(17) 0.0124(18) 0.0030(16)
C25 0.023(2) 0.028(2) 0.018(3) 0.0014(17) 0.0083(17) -0.0030(16)
C26 0.039(3) 0.022(2) 0.035(3) -0.0017(18) 0.019(2) 0.0015(18)
C27 0.037(3) 0.025(2) 0.034(3) -0.0009(18) 0.016(2) 0.0013(18)
C28 0.054(3) 0.032(2) 0.063(4) -0.014(2) 0.039(3) -0.014(2)
C29 0.070(4) 0.047(3) 0.040(3) 0.015(2) 0.017(3) 0.028(3)
C30 0.077(4) 0.035(3) 0.035(3) -0.005(2) 0.022(3) -0.005(2)
C31 0.046(3) 0.063(3) 0.077(5) 0.009(3) 0.034(3) 0.017(3)
C32 0.032(2) 0.0165(19) 0.030(3) 0.0031(17) 0.017(2) -0.0029(16)
C33 0.035(3) 0.030(2) 0.034(3) -0.0117(19) 0.008(2) -0.0048(19)
C34 0.043(3) 0.022(2) 0.023(3) -0.0020(17) 0.008(2) -0.0007(17)
C35 0.075(4) 0.066(3) 0.024(3) -0.004(2) 0.002(3) 0.028(3)
C36 0.045(3) 0.048(3) 0.104(5) -0.035(3) 0.031(3) -0.019(2)
C37 0.051(3) 0.059(3) 0.038(3) 0.006(2) 0.027(2) 0.006(2)
C38 0.071(3) 0.027(2) 0.049(3) -0.004(2) 0.016(3) 0.003(2)
C39 0.153(9) 0.127(7) 0.172(10) -0.001(7) 0.098(8) -0.054(7)
O1 0.0286(15) 0.0201(13) 0.0265(18) 0.0036(11) 0.0142(13) 0.0023(11)
O2 0.0387(18) 0.0264(15) 0.042(2) 0.0104(13) 0.0173(15) 0.0023(13)
O3 0.0212(15) 0.0350(15) 0.0270(19) -0.0026(12) 0.0085(13) 0.0004(12)
O4 0.040(2) 0.118(3) 0.045(3) 0.006(2) 0.0031(18) -0.031(2)
O5 0.0295(15) 0.0253(14) 0.0237(18) -0.0052(12) 0.0117(12) -0.0097(11)
O6 0.065(2) 0.0355(16) 0.030(2) 0.0031(14) 0.0297(16) -0.0024(14)
O7 0.0228(15) 0.0204(13) 0.038(2) -0.0001(12) 0.0055(13) -0.0007(11)
O8 0.0460(19) 0.0410(17) 0.033(2) -0.0012(14) 0.0068(15) 0.0168(15)
O9 0.053(2) 0.076(3) 0.117(4) 0.039(2) 0.021(2) 0.020(2)
O10 0.136(5) 0.100(4) 0.176(6) -0.004(3) 0.069(4) -0.056(3)
O11 0.065(3) 0.092(3) 0.070(3) -0.008(2) 0.031(2) 0.019(2)
O12 0.084(3) 0.219(6) 0.057(4) 0.020(3) 0.022(3) 0.057(3)
O13 0.055(2) 0.059(2) 0.071(3) 0.0334(18) 0.036(2) 0.0187(16)
O14 0.117(3) 0.049(2) 0.063(3) -0.013(2) 0.008(2) 0.003(2)
O15 0.080(3) 0.0396(19) 0.065(3) 0.0108(18) -0.019(2) -0.0086(18)
O16 0.080(3) 0.082(3) 0.103(4) 0.023(2) 0.064(3) 0.004(2)
O17 0.104(6) 0.121(7) 0.208(11) 0.028(7) 0.056(7) -0.020(5)
O17A 0.138(17) 0.126(15) 0.090(15) -0.004(11) -0.012(12) -0.052(12)
O18 0.141(9) 0.067(5) 0.100(8) -0.005(5) 0.045(7) 0.004(5)
N1 0.0241(18) 0.0259(17) 0.016(2) 0.0020(14) 0.0074(15) 0.0005(14)
N2 0.0216(17) 0.0192(16) 0.021(2) 0.0013(13) 0.0073(15) 0.0010(13)
N3 0.0301(19) 0.0217(16) 0.027(2) 0.0023(15) 0.0139(16) 0.0034(14)
N4 0.0253(19) 0.031(2) 0.036(3) 0.0031(15) 0.0142(17) -0.0019(14)
N5 0.026(2) 0.062(2) 0.039(3) 0.008(2) 0.0047(18) -0.0071(18)
N6 0.0226(18) 0.0229(17) 0.018(2) 0.0035(14) 0.0075(14) -0.0025(13)
N7 0.0279(18) 0.0237(16) 0.023(2) -0.0002(16) 0.0101(15) 0.0004(14)
N8 0.036(2) 0.0276(18) 0.024(2) 0.0017(16) 0.0162(16) -0.0033(15)
N9 0.0275(19) 0.0217(17) 0.026(2) 0.0021(14) 0.0118(16) -0.0006(14)
N10 0.0332(19) 0.0241(16) 0.027(2) 0.0015(16) 0.0089(16) 0.0053(16)
Cl2 0.0445(7) 0.0326(6) 0.0409(8) 0.0074(5) 0.0117(6) 0.0003(5)
Cl3 0.0482(8) 0.0534(7) 0.0496(10) 0.0128(6) 0.0155(6) 0.0109(6)

loop_
_atom_type_symbol
_atom_type_description
_atom_type_scat_dispersion_real
_atom_type_scat_dispersion_imag
_atom_type_scat_source
Co Co 0.3494 0.9721 'International Tables Vol C Tables 4.2.6.8 and 6.1.1.4'
C C 0.0033 0.0016 'International Tables Vol C Tables 4.2.6.8 and 6.1.1.4'
O O 0.0106 0.0060 'International Tables Vol C Tables 4.2.6.8 and 6.1.1.4'
N N 0.0061 0.0033 'International Tables Vol C Tables 4.2.6.8 and 6.1.1.4'
Cl Cl 0.1484 0.1585 'International Tables Vol C Tables 4.2.6.8 and 6.1.1.4'
H H 0.0000 0.0000 'International Tables Vol C Tables 4.2.6.8 and 6.1.1.4'

loop_
_geom_angle_atom_site_label_1
_geom_angle_atom_site_label_2
_geom_angle_atom_site_label_3
_geom_angle
_geom_angle_site_symmetry_1
_geom_angle_site_symmetry_3
_geom_angle_publ_flag
O3 Co1 O1 171.47(11) . . ?
O3 Co1 O7 89.81(10) . . ?
O1 Co1 O7 91.09(10) . . ?
O3 Co1 O5 89.69(10) . . ?
O1 Co1 O5 90.44(10) . . ?
O7 Co1 O5 172.90(11) . . ?
O3 Co1 N6 95.64(11) . . ?
O1 Co1 N6 92.88(11) . . ?
O7 Co1 N6 85.52(11) . . ?
O5 Co1 N6 87.49(11) . . ?
O3 Co1 N1 85.73(11) . . ?
O1 Co1 N1 85.79(11) . . ?
O7 Co1 N1 90.24(11) . . ?
O5 Co1 N1 96.78(11) . . ?
N6 Co1 N1 175.53(12) . . ?
N1 C1 C2 122.2(3) . . ?
N1 C1 C6 116.1(3) . . ?
C2 C1 C6 121.6(3) . . ?
C3 C2 C1 119.0(4) . . ?
C2 C3 C4 119.7(4) . . ?
C3 C4 C5 119.0(4) . . ?
N1 C5 C4 122.5(4) . . ?
N1 C5 C13 117.2(3) . . ?
C4 C5 C13 120.3(3) . . ?
N2 C6 N3 108.8(3) . . ?
N2 C6 C1 127.1(3) . . ?
N3 C6 C1 124.1(3) . . ?
N2 C7 C10 110.2(3) . . ?
N2 C7 C9 105.8(3) . . ?
C10 C7 C9 111.1(3) . . ?
N2 C7 C8 100.0(3) . . ?
C10 C7 C8 115.1(3) . . ?
C9 C7 C8 113.7(3) . . ?
N3 C8 C12 105.5(3) . . ?
N3 C8 C11 109.5(3) . . ?
C12 C8 C11 110.8(3) . . ?
N3 C8 C7 101.1(3) . . ?
C12 C8 C7 113.8(3) . . ?
C11 C8 C7 115.2(3) . . ?
N4 C13 N5 109.6(4) . . ?
N4 C13 C5 126.5(4) . . ?
N5 C13 C5 123.9(4) . . ?
N5 C14 C16 106.9(4) . . ?
N5 C14 C17 106.1(4) . . ?
C16 C14 C17 110.3(5) . . ?
N5 C14 C15 102.6(3) . . ?
C16 C14 C15 114.8(4) . . ?
C17 C14 C15 115.2(4) . . ?
C19 C15 N4 107.0(3) . . ?
C19 C15 C18 110.4(4) . . ?
N4 C15 C18 108.1(3) . . ?
C19 C15 C14 114.0(4) . . ?
N4 C15 C14 100.7(3) . . ?
C18 C15 C14 115.7(4) . . ?
N6 C20 C21 123.2(3) . . ?
N6 C20 C25 118.3(3) . . ?
C21 C20 C25 118.5(4) . . ?
C22 C21 C20 118.7(4) . . ?
C21 C22 C23 119.3(4) . . ?
C22 C23 C24 119.7(4) . . ?
N6 C24 C23 122.0(4) . . ?
N6 C24 C32 116.9(3) . . ?
C23 C24 C32 121.1(3) . . ?
N7 C25 N8 108.7(3) . . ?
N7 C25 C20 127.3(4) . . ?
N8 C25 C20 124.1(3) . . ?
N7 C26 C29 108.4(3) . . ?
N7 C26 C28 107.2(3) . . ?
C29 C26 C28 110.6(4) . . ?
N7 C26 C27 100.7(3) . . ?
C29 C26 C27 115.6(4) . . ?
C28 C26 C27 113.5(4) . . ?
N8 C27 C30 108.5(3) . . ?
N8 C27 C31 105.3(3) . . ?
C30 C27 C31 110.9(4) . . ?
N8 C27 C26 101.6(3) . . ?
C30 C27 C26 115.5(3) . . ?
C31 C27 C26 114.0(4) . . ?
N9 C32 N10 107.7(3) . . ?
N9 C32 C24 127.5(3) . . ?
N10 C32 C24 124.8(4) . . ?
N9 C33 C35 109.5(3) . . ?
N9 C33 C36 105.8(4) . . ?
C35 C33 C36 110.5(4) . . ?
N9 C33 C34 100.3(3) . . ?
C35 C33 C34 115.4(4) . . ?
C36 C33 C34 114.3(3) . . ?
N10 C34 C38 110.5(3) . . ?
N10 C34 C37 105.4(3) . . ?
C38 C34 C37 110.4(4) . . ?
N10 C34 C33 101.4(3) . . ?
C38 C34 C33 114.9(3) . . ?
C37 C34 C33 113.4(3) . . ?
O17 C39 O17A 62.5(3) . . ?
N2 O1 Co1 109.97(18) . . ?
N4 O3 Co1 111.1(2) . . ?
N7 O5 Co1 112.1(2) . . ?
N9 O7 Co1 113.1(2) . . ?
C5 N1 C1 117.6(3) . . ?
C5 N1 Co1 121.0(3) . . ?
C1 N1 Co1 121.3(2) . . ?
O1 N2 C6 124.6(3) . . ?
O1 N2 C7 121.0(3) . . ?
C6 N2 C7 114.4(3) . . ?
O2 N3 C6 126.5(3) . . ?
O2 N3 C8 121.3(3) . . ?
C6 N3 C8 111.3(3) . . ?
O3 N4 C13 125.8(3) . . ?
O3 N4 C15 119.6(4) . . ?
C13 N4 C15 114.7(3) . . ?
O4 N5 C13 126.9(4) . . ?
O4 N5 C14 120.6(3) . . ?
C13 N5 C14 112.4(4) . . ?
C20 N6 C24 117.0(3) . . ?
C20 N6 Co1 120.6(2) . . ?
C24 N6 Co1 122.4(3) . . ?
O5 N7 C25 124.8(3) . . ?
O5 N7 C26 121.6(3) . . ?
C25 N7 C26 113.5(3) . . ?
O6 N8 C25 126.6(3) . . ?
O6 N8 C27 121.2(3) . . ?
C25 N8 C27 111.9(3) . . ?
O7 N9 C32 124.7(3) . . ?
O7 N9 C33 120.7(3) . . ?
C32 N9 C33 114.3(3) . . ?
O8 N10 C32 126.4(3) . . ?
O8 N10 C34 121.7(3) . . ?
C32 N10 C34 111.3(3) . . ?
O14 Cl2 O13 111.7(2) . . ?
O14 Cl2 O15 109.5(2) . . ?
O13 Cl2 O15 110.1(2) . . ?
O14 Cl2 O16 107.9(3) . . ?
O13 Cl2 O16 109.1(2) . . ?
O15 Cl2 O16 108.4(3) . . ?
O9 Cl3 O12 109.2(3) . . ?
O9 Cl3 O10 108.8(3) . . ?
O12 Cl3 O10 107.1(3) . . ?
O9 Cl3 O11 110.6(2) . . ?
O12 Cl3 O11 110.9(3) . . ?
O10 Cl3 O11 110.1(3) . . ?

loop_
_geom_bond_atom_site_label_1
_geom_bond_atom_site_label_2
_geom_bond_distance
_geom_bond_site_symmetry_2
_geom_bond_publ_flag
Co1 O3 2.034(3) . ?
Co1 O1 2.053(2) . ?
Co1 O7 2.060(2) . ?
Co1 O5 2.062(2) . ?
Co1 N6 2.114(3) . ?
Co1 N1 2.116(3) . ?
C1 N1 1.370(5) . ?
C1 C2 1.380(5) . ?
C1 C6 1.471(5) . ?
C2 C3 1.377(6) . ?
C3 C4 1.379(6) . ?
C4 C5 1.385(6) . ?
C5 N1 1.350(5) . ?
C5 C13 1.477(6) . ?
C6 N2 1.319(4) . ?
C6 N3 1.355(4) . ?
C7 N2 1.505(4) . ?
C7 C10 1.512(5) . ?
C7 C9 1.540(5) . ?
C7 C8 1.564(5) . ?
C8 N3 1.516(5) . ?
C8 C12 1.517(6) . ?
C8 C11 1.524(5) . ?
C13 N4 1.320(5) . ?
C13 N5 1.345(5) . ?
C14 N5 1.509(6) . ?
C14 C16 1.526(6) . ?
C14 C17 1.529(7) . ?
C14 C15 1.567(6) . ?
C15 C19 1.505(6) . ?
C15 N4 1.507(5) . ?
C15 C18 1.509(6) . ?
C20 N6 1.349(5) . ?
C20 C21 1.389(5) . ?
C20 C25 1.471(5) . ?
C21 C22 1.370(5) . ?
C22 C23 1.376(6) . ?
C23 C24 1.381(5) . ?
C24 N6 1.366(4) . ?
C24 C32 1.472(6) . ?
C25 N7 1.334(5) . ?
C25 N8 1.352(5) . ?
C26 N7 1.500(5) . ?
C26 C29 1.528(6) . ?
C26 C28 1.532(5) . ?
C26 C27 1.553(6) . ?
C27 N8 1.510(5) . ?
C27 C30 1.516(6) . ?
C27 C31 1.528(6) . ?
C32 N9 1.332(5) . ?
C32 N10 1.361(5) . ?
C33 N9 1.480(5) . ?
C33 C35 1.521(6) . ?
C33 C36 1.538(6) . ?
C33 C34 1.548(5) . ?
C34 N10 1.502(5) . ?
C34 C38 1.519(5) . ?
C34 C37 1.528(6) . ?
C39 O17 1.411(9) . ?
C39 O17A 1.446(10) . ?
O1 N2 1.311(3) . ?
O2 N3 1.270(4) . ?
O3 N4 1.317(4) . ?
O4 N5 1.269(5) . ?
O5 N7 1.306(4) . ?
O6 N8 1.269(4) . ?
O7 N9 1.300(4) . ?
O8 N10 1.272(4) . ?
O9 Cl3 1.391(3) . ?
O10 Cl3 1.433(5) . ?
O11 Cl3 1.435(4) . ?
O12 Cl3 1.414(5) . ?
O13 Cl2 1.421(3) . ?
O14 Cl2 1.416(3) . ?
O15 Cl2 1.423(3) . ?
O16 Cl2 1.446(4) . ?

loop_
_geom_torsion_atom_site_label_1
_geom_torsion_atom_site_label_2
_geom_torsion_atom_site_label_3
_geom_torsion_atom_site_label_4
_geom_torsion
_geom_torsion_site_symmetry_1
_geom_torsion_site_symmetry_2
_geom_torsion_site_symmetry_3
_geom_torsion_site_symmetry_4
_geom_torsion_publ_flag
N1 C1 C2 C3 0.7(6) . . . . ?
C6 C1 C2 C3 -178.2(4) . . . . ?
C1 C2 C3 C4 -0.6(7) . . . . ?
C2 C3 C4 C5 0.2(7) . . . . ?
C3 C4 C5 N1 0.2(7) . . . . ?
C3 C4 C5 C13 -178.7(4) . . . . ?
N1 C1 C6 N2 -32.8(5) . . . . ?
C2 C1 C6 N2 146.2(4) . . . . ?
N1 C1 C6 N3 148.5(4) . . . . ?
C2 C1 C6 N3 -32.6(6) . . . . ?
N2 C7 C8 N3 19.3(3) . . . . ?
C10 C7 C8 N3 137.3(3) . . . . ?
C9 C7 C8 N3 -92.9(4) . . . . ?
N2 C7 C8 C12 -93.2(4) . . . . ?
C10 C7 C8 C12 24.8(5) . . . . ?
C9 C7 C8 C12 154.5(3) . . . . ?
N2 C7 C8 C11 137.3(3) . . . . ?
C10 C7 C8 C11 -104.7(4) . . . . ?
C9 C7 C8 C11 25.0(5) . . . . ?
N1 C5 C13 N4 -28.0(6) . . . . ?
C4 C5 C13 N4 150.9(4) . . . . ?
N1 C5 C13 N5 152.9(4) . . . . ?
C4 C5 C13 N5 -28.1(6) . . . . ?
N5 C14 C15 C19 -112.2(4) . . . . ?
C16 C14 C15 C19 3.3(5) . . . . ?
C17 C14 C15 C19 133.0(5) . . . . ?
N5 C14 C15 N4 1.9(4) . . . . ?
C16 C14 C15 N4 117.4(4) . . . . ?
C17 C14 C15 N4 -112.9(4) . . . . ?
N5 C14 C15 C18 118.1(4) . . . . ?
C16 C14 C15 C18 -126.4(5) . . . . ?
C17 C14 C15 C18 3.3(6) . . . . ?
N6 C20 C21 C22 0.3(6) . . . . ?
C25 C20 C21 C22 -179.8(4) . . . . ?
C20 C21 C22 C23 0.4(6) . . . . ?
C21 C22 C23 C24 -0.5(6) . . . . ?
C22 C23 C24 N6 0.0(6) . . . . ?
C22 C23 C24 C32 179.8(4) . . . . ?
N6 C20 C25 N7 32.3(6) . . . . ?
C21 C20 C25 N7 -147.6(4) . . . . ?
N6 C20 C25 N8 -147.5(4) . . . . ?
C21 C20 C25 N8 32.6(5) . . . . ?
N7 C26 C27 N8 -17.8(4) . . . . ?
C29 C26 C27 N8 -134.3(4) . . . . ?
C28 C26 C27 N8 96.4(4) . . . . ?
N7 C26 C27 C30 -135.0(4) . . . . ?
C29 C26 C27 C30 108.5(4) . . . . ?
C28 C26 C27 C30 -20.8(5) . . . . ?
N7 C26 C27 C31 94.9(4) . . . . ?
C29 C26 C27 C31 -21.6(5) . . . . ?
C28 C26 C27 C31 -150.9(4) . . . . ?
N6 C24 C32 N9 27.0(6) . . . . ?
C23 C24 C32 N9 -152.8(4) . . . . ?
N6 C24 C32 N10 -153.3(3) . . . . ?
C23 C24 C32 N10 26.8(6) . . . . ?
N9 C33 C34 N10 -20.8(4) . . . . ?
C35 C33 C34 N10 -138.3(4) . . . . ?
C36 C33 C34 N10 91.9(4) . . . . ?
N9 C33 C34 C38 -140.0(4) . . . . ?
C35 C33 C34 C38 102.5(4) . . . . ?
C36 C33 C34 C38 -27.3(5) . . . . ?
N9 C33 C34 C37 91.7(4) . . . . ?
C35 C33 C34 C37 -25.8(5) . . . . ?
C36 C33 C34 C37 -155.6(4) . . . . ?
O3 Co1 O1 N2 -51.7(8) . . . . ?
O7 Co1 O1 N2 -147.7(2) . . . . ?
O5 Co1 O1 N2 39.2(2) . . . . ?
N6 Co1 O1 N2 126.7(2) . . . . ?
N1 Co1 O1 N2 -57.6(2) . . . . ?
O1 Co1 O3 N4 -62.1(8) . . . . ?
O7 Co1 O3 N4 34.0(2) . . . . ?
O5 Co1 O3 N4 -153.1(2) . . . . ?
N6 Co1 O3 N4 119.5(2) . . . . ?
N1 Co1 O3 N4 -56.3(2) . . . . ?
O3 Co1 O5 N7 -42.4(2) . . . . ?
O1 Co1 O5 N7 146.1(2) . . . . ?
O7 Co1 O5 N7 43.6(9) . . . . ?
N6 Co1 O5 N7 53.2(2) . . . . ?
N1 Co1 O5 N7 -128.1(2) . . . . ?
O3 Co1 O7 N9 150.3(2) . . . . ?
O1 Co1 O7 N9 -38.2(2) . . . . ?
O5 Co1 O7 N9 64.2(9) . . . . ?
N6 Co1 O7 N9 54.6(2) . . . . ?
N1 Co1 O7 N9 -124.0(2) . . . . ?
C4 C5 N1 C1 -0.1(6) . . . . ?
C13 C5 N1 C1 178.8(3) . . . . ?
C4 C5 N1 Co1 176.2(3) . . . . ?
C13 C5 N1 Co1 -4.9(5) . . . . ?
C2 C1 N1 C5 -0.4(5) . . . . ?
C6 C1 N1 C5 178.6(3) . . . . ?
C2 C1 N1 Co1 -176.7(3) . . . . ?
C6 C1 N1 Co1 2.3(4) . . . . ?
O3 Co1 N1 C5 38.0(3) . . . . ?
O1 Co1 N1 C5 -142.9(3) . . . . ?
O7 Co1 N1 C5 -51.8(3) . . . . ?
O5 Co1 N1 C5 127.2(3) . . . . ?
N6 Co1 N1 C5 -70.0(16) . . . . ?
O3 Co1 N1 C1 -145.9(3) . . . . ?
O1 Co1 N1 C1 33.3(3) . . . . ?
O7 Co1 N1 C1 124.3(3) . . . . ?
O5 Co1 N1 C1 -56.7(3) . . . . ?
N6 Co1 N1 C1 106.1(15) . . . . ?
Co1 O1 N2 C6 52.1(4) . . . . ?
Co1 O1 N2 C7 -131.6(3) . . . . ?
N3 C6 N2 O1 -179.9(3) . . . . ?
C1 C6 N2 O1 1.2(6) . . . . ?
N3 C6 N2 C7 3.6(4) . . . . ?
C1 C6 N2 C7 -175.3(3) . . . . ?
C10 C7 N2 O1 46.3(4) . . . . ?
C9 C7 N2 O1 -73.9(4) . . . . ?
C8 C7 N2 O1 167.8(3) . . . . ?
C10 C7 N2 C6 -137.1(3) . . . . ?
C9 C7 N2 C6 102.7(4) . . . . ?
C8 C7 N2 C6 -15.5(4) . . . . ?
N2 C6 N3 O2 -179.5(3) . . . . ?
C1 C6 N3 O2 -0.6(6) . . . . ?
N2 C6 N3 C8 11.1(4) . . . . ?
C1 C6 N3 C8 -170.0(3) . . . . ?
C12 C8 N3 O2 -71.2(4) . . . . ?
C11 C8 N3 O2 48.0(5) . . . . ?
C7 C8 N3 O2 170.1(3) . . . . ?
C12 C8 N3 C6 98.8(3) . . . . ?
C11 C8 N3 C6 -142.0(3) . . . . ?
C7 C8 N3 C6 -19.9(4) . . . . ?
Co1 O3 N4 C13 47.7(4) . . . . ?
Co1 O3 N4 C15 -131.5(3) . . . . ?
N5 C13 N4 O3 -177.4(3) . . . . ?
C5 C13 N4 O3 3.4(6) . . . . ?
N5 C13 N4 C15 1.8(5) . . . . ?
C5 C13 N4 C15 -177.4(3) . . . . ?
C19 C15 N4 O3 -63.7(5) . . . . ?
C18 C15 N4 O3 55.2(5) . . . . ?
C14 C15 N4 O3 176.9(3) . . . . ?
C19 C15 N4 C13 117.0(4) . . . . ?
C18 C15 N4 C13 -124.1(4) . . . . ?
C14 C15 N4 C13 -2.4(4) . . . . ?
N4 C13 N5 O4 177.0(4) . . . . ?
C5 C13 N5 O4 -3.8(7) . . . . ?
N4 C13 N5 C14 -0.3(5) . . . . ?
C5 C13 N5 C14 178.9(4) . . . . ?
C16 C14 N5 O4 60.2(6) . . . . ?
C17 C14 N5 O4 -57.5(6) . . . . ?
C15 C14 N5 O4 -178.7(4) . . . . ?
C16 C14 N5 C13 -122.3(4) . . . . ?
C17 C14 N5 C13 120.0(4) . . . . ?
C15 C14 N5 C13 -1.2(5) . . . . ?
C21 C20 N6 C24 -0.8(5) . . . . ?
C25 C20 N6 C24 179.3(3) . . . . ?
C21 C20 N6 Co1 177.4(3) . . . . ?
C25 C20 N6 Co1 -2.5(4) . . . . ?
C23 C24 N6 C20 0.7(5) . . . . ?
C32 C24 N6 C20 -179.2(3) . . . . ?
C23 C24 N6 Co1 -177.5(3) . . . . ?
C32 C24 N6 Co1 2.6(4) . . . . ?
O3 Co1 N6 C20 58.5(3) . . . . ?
O1 Co1 N6 C20 -121.2(3) . . . . ?
O7 Co1 N6 C20 147.9(3) . . . . ?
O5 Co1 N6 C20 -30.9(3) . . . . ?
N1 Co1 N6 C20 166.2(14) . . . . ?
O3 Co1 N6 C24 -123.3(3) . . . . ?
O1 Co1 N6 C24 56.9(3) . . . . ?
O7 Co1 N6 C24 -34.0(3) . . . . ?
O5 Co1 N6 C24 147.2(3) . . . . ?
N1 Co1 N6 C24 -15.6(17) . . . . ?
Co1 O5 N7 C25 -46.1(4) . . . . ?
Co1 O5 N7 C26 137.4(3) . . . . ?
N8 C25 N7 O5 176.1(3) . . . . ?
C20 C25 N7 O5 -3.7(6) . . . . ?
N8 C25 N7 C26 -7.2(4) . . . . ?
C20 C25 N7 C26 173.0(4) . . . . ?
C29 C26 N7 O5 -44.9(5) . . . . ?
C28 C26 N7 O5 74.6(4) . . . . ?
C27 C26 N7 O5 -166.6(3) . . . . ?
C29 C26 N7 C25 138.3(4) . . . . ?
C28 C26 N7 C25 -102.3(4) . . . . ?
C27 C26 N7 C25 16.6(4) . . . . ?
N7 C25 N8 O6 -180.0(3) . . . . ?
C20 C25 N8 O6 -0.2(6) . . . . ?
N7 C25 N8 C27 -6.3(4) . . . . ?
C20 C25 N8 C27 173.6(3) . . . . ?
C30 C27 N8 O6 -47.7(5) . . . . ?
C31 C27 N8 O6 71.0(5) . . . . ?
C26 C27 N8 O6 -169.9(3) . . . . ?
C30 C27 N8 C25 138.2(4) . . . . ?
C31 C27 N8 C25 -103.1(4) . . . . ?
C26 C27 N8 C25 16.0(4) . . . . ?
Co1 O7 N9 C32 -48.4(4) . . . . ?
Co1 O7 N9 C33 137.5(3) . . . . ?
N10 C32 N9 O7 179.4(3) . . . . ?
C24 C32 N9 O7 -0.9(6) . . . . ?
N10 C32 N9 C33 -6.0(4) . . . . ?
C24 C32 N9 C33 173.6(4) . . . . ?
C35 C33 N9 O7 -45.5(5) . . . . ?
C36 C33 N9 O7 73.6(4) . . . . ?
C34 C33 N9 O7 -167.3(3) . . . . ?
C35 C33 N9 C32 139.7(4) . . . . ?
C36 C33 N9 C32 -101.2(4) . . . . ?
C34 C33 N9 C32 17.9(4) . . . . ?
N9 C32 N10 O8 179.2(3) . . . . ?
C24 C32 N10 O8 -0.5(6) . . . . ?
N9 C32 N10 C34 -9.6(4) . . . . ?
C24 C32 N10 C34 170.7(3) . . . . ?
C38 C34 N10 O8 -46.1(5) . . . . ?
C37 C34 N10 O8 73.1(4) . . . . ?
C33 C34 N10 O8 -168.4(3) . . . . ?
C38 C34 N10 C32 142.3(4) . . . . ?
C37 C34 N10 C32 -98.5(4) . . . . ?
C33 C34 N10 C32 20.0(4) . . . . ?
